data_4500128
loop_
_publ_author_name
'Bertolasi, Valerio'
'Gilli, Paola'
'Gilli, Gastone'

_publ_section_title
;
 Hydrogen Bonding and Electron Donor&#x2212;Acceptor (EDA) Interactions
 Controlling the Crystal Packing of Picric Acid and Its Adducts with
 Nitrogen Bases. Their Rationalization in Terms of the pKaEqualization and
 Electron-Pair Saturation Concepts
;
_journal_issue 7
_journal_name_full 'Crystal Growth &amp; Design'
_journal_page_first 2724
_journal_paper_doi 10.1021/cg101007a
_journal_volume 11
_journal_year 2011
_chemical_formula_moiety 'C6 H2 N3 O7, C5 H6 N O'
_chemical_formula_sum 'C11 H8 N4 O8'
_chemical_formula_weight 324.21
_chemical_name_systematic
;
2-hydroxypyridinium picrate
;
_space_group_IT_number 14
_symmetry_cell_setting monoclinic
_symmetry_space_group_name_Hall '-P 2ybc'
_symmetry_space_group_name_H-M 'P 1 21/c 1'
_atom_sites_solution_hydrogens difmap
_atom_sites_solution_primary direct
_atom_sites_solution_secondary difmap
_audit_creation_method SHELXL-97
_cell_angle_alpha 90.00
_cell_angle_beta 93.0759(9)
_cell_angle_gamma 90.00
_cell_formula_units_Z 4
_cell_length_a 12.3573(3)
_cell_length_b 3.73120(10)
_cell_length_c 27.6064(7)
_cell_measurement_reflns_used 15744
_cell_measurement_temperature 295
_cell_measurement_theta_max 27.50
_cell_measurement_theta_min 4.31
_cell_volume 1271.03(6)
_computing_cell_refinement 'Denzo-SMN (Otwinowski & Minor, 1997)'
_computing_data_collection 'COLLECT (Nonius, 1998)'
_computing_data_reduction 'Denzo-SMN (Otwinowski & Minor, 1997)'
_computing_molecular_graphics 'ORTEPIII (Burnett & Johnson, 1996)'
_computing_publication_material 'SHELXL-97 (Sheldrick, 1997), PARST (Nardelli, 1995)'
_computing_structure_refinement 'SHELXL-97 (Sheldrick, 1997)'
_computing_structure_solution 'SIR97 (Altomare et al., 1999)'
_diffrn_ambient_temperature 295
_diffrn_measured_fraction_theta_full 0.991
_diffrn_measured_fraction_theta_max 0.991
_diffrn_measurement_device_type 'Nonius Kappa CCD'
_diffrn_measurement_method '\f scans and \w scans'
_diffrn_radiation_monochromator graphite
_diffrn_radiation_source 'fine-focus sealed tube'
_diffrn_radiation_type MoK\a
_diffrn_radiation_wavelength 0.71073
_diffrn_reflns_av_R_equivalents 0.0340
_diffrn_reflns_av_sigmaI/netI 0.0407
_diffrn_reflns_limit_h_max 16
_diffrn_reflns_limit_h_min -15
_diffrn_reflns_limit_k_max 4
_diffrn_reflns_limit_k_min -4
_diffrn_reflns_limit_l_max 35
_diffrn_reflns_limit_l_min -35
_diffrn_reflns_number 15744
_diffrn_reflns_theta_full 27.49
_diffrn_reflns_theta_max 27.50
_diffrn_reflns_theta_min 4.31
_exptl_absorpt_coefficient_mu 0.148
_exptl_absorpt_correction_type none
_exptl_crystal_colour yellow
_exptl_crystal_density_diffrn 1.694
_exptl_crystal_density_method 'not measured'
_exptl_crystal_description block
_exptl_crystal_F_000 664
_exptl_crystal_size_max 0.53
_exptl_crystal_size_mid 0.24
_exptl_crystal_size_min 0.20
_refine_diff_density_max 0.204
_refine_diff_density_min -0.205
_refine_diff_density_rms 0.040
_refine_ls_extinction_method none
_refine_ls_goodness_of_fit_ref 1.034
_refine_ls_hydrogen_treatment refall
_refine_ls_matrix_type full
_refine_ls_number_parameters 240
_refine_ls_number_reflns 2885
_refine_ls_number_restraints 0
_refine_ls_restrained_S_all 1.034
_refine_ls_R_factor_all 0.0679
_refine_ls_R_factor_gt 0.0452
_refine_ls_shift/su_max 0.000
_refine_ls_shift/su_mean 0.000
_refine_ls_structure_factor_coef Fsqd
_refine_ls_weighting_details 'calc w=1/[\s^2^(Fo^2^)+(0.0671P)^2^+0.2179P] where P=(Fo^2^+2Fc^2^)/3'
_refine_ls_weighting_scheme calc
_refine_ls_wR_factor_gt 0.1158
_refine_ls_wR_factor_ref 0.1283
_reflns_number_gt 2084
_reflns_number_total 2885
_reflns_threshold_expression I>2sigma(I)
_cod_data_source_file cg101007a_si_002.cif
_cod_data_source_block (11)
_cod_original_sg_symbol_H-M 'P 21/c'
_cod_database_code 4500128

loop_
_symmetry_equiv_pos_as_xyz
'x, y, z'
'-x, y+1/2, -z+1/2'
'-x, -y, -z'
'x, -y-1/2, z-1/2'

loop_
_atom_site_label
_atom_site_type_symbol
_atom_site_fract_x
_atom_site_fract_y
_atom_site_fract_z
_atom_site_U_iso_or_equiv
_atom_site_adp_type
_atom_site_occupancy
_atom_site_symmetry_multiplicity
_atom_site_calc_flag
C1 C 0.77264(12) 0.1792(4) 0.13048(5) 0.0368(4) Uani 1 1 d
C2 C 0.66958(12) 0.3280(4) 0.14160(6) 0.0359(4) Uani 1 1 d
C3 C 0.63703(13) 0.3731(4) 0.18809(6) 0.0366(4) Uani 1 1 d
C4 C 0.70626(13) 0.2755(4) 0.22648(5) 0.0369(4) Uani 1 1 d
C5 C 0.80931(13) 0.1459(4) 0.21953(6) 0.0365(4) Uani 1 1 d
C6 C 0.84059(12) 0.1016(4) 0.17325(6) 0.0359(4) Uani 1 1 d
N1 N 0.59279(11) 0.4398(4) 0.10252(5) 0.0429(4) Uani 1 1 d
N2 N 0.67093(12) 0.3102(4) 0.27586(5) 0.0469(4) Uani 1 1 d
N3 N 0.95117(10) -0.0268(4) 0.16775(5) 0.0435(4) Uani 1 1 d
O1 O 0.80174(10) 0.1384(4) 0.08776(4) 0.0556(4) Uani 1 1 d
O2 O 0.60259(11) 0.3356(5) 0.06095(5) 0.0757(5) Uani 1 1 d
O3 O 0.51914(11) 0.6372(4) 0.11281(5) 0.0679(4) Uani 1 1 d
O4 O 0.58647(11) 0.4719(5) 0.28204(5) 0.0681(4) Uani 1 1 d
O5 O 0.72723(12) 0.1777(5) 0.30866(5) 0.0755(5) Uani 1 1 d
O6 O 0.97017(10) -0.2128(4) 0.13282(5) 0.0593(4) Uani 1 1 d
O7 O 1.02022(10) 0.0590(5) 0.19898(5) 0.0709(5) Uani 1 1 d
H3 H 0.5700(13) 0.459(5) 0.1925(6) 0.041(5) Uiso 1 1 d
H5 H 0.8561(14) 0.086(5) 0.2439(7) 0.046(5) Uiso 1 1 d
C7 C 0.84407(12) -0.1795(4) -0.01001(6) 0.0381(4) Uani 1 1 d
C8 C 0.87387(15) -0.2888(5) -0.05511(6) 0.0429(4) Uani 1 1 d
C9 C 0.80257(16) -0.2529(5) -0.09437(7) 0.0499(5) Uani 1 1 d
C10 C 0.69976(15) -0.1088(6) -0.08885(7) 0.0528(5) Uani 1 1 d
C11 C 0.67254(14) -0.0055(5) -0.04425(7) 0.0484(4) Uani 1 1 d
N4 N 0.74472(11) -0.0405(4) -0.00575(5) 0.0425(4) Uani 1 1 d
O8 O 0.91125(10) -0.2108(4) 0.02827(5) 0.0537(4) Uani 1 1 d
H9 H 0.8226(16) -0.321(6) -0.1243(8) 0.063(6) Uiso 1 1 d
H10 H 0.6474(19) -0.082(7) -0.1157(8) 0.076(7) Uiso 1 1 d
H8O H 0.879(2) -0.107(8) 0.0530(10) 0.104(9) Uiso 1 1 d
H8 H 0.9356(16) -0.375(5) -0.0556(7) 0.050(6) Uiso 1 1 d
H4N H 0.7282(16) 0.027(6) 0.0229(8) 0.067(6) Uiso 1 1 d
H11 H 0.6029(17) 0.106(6) -0.0371(7) 0.064(6) Uiso 1 1 d

loop_
_atom_site_aniso_label
_atom_site_aniso_U_11
_atom_site_aniso_U_22
_atom_site_aniso_U_33
_atom_site_aniso_U_23
_atom_site_aniso_U_13
_atom_site_aniso_U_12
C1 0.0387(8) 0.0391(8) 0.0323(8) -0.0010(7) -0.0003(6) 0.0008(7)
C2 0.0341(8) 0.0383(8) 0.0346(8) 0.0013(7) -0.0036(6) 0.0007(7)
C3 0.0328(8) 0.0380(8) 0.0393(9) 0.0002(7) 0.0037(6) 0.0004(7)
C4 0.0411(8) 0.0391(9) 0.0308(8) -0.0001(7) 0.0046(6) -0.0016(7)
C5 0.0380(8) 0.0382(8) 0.0328(8) 0.0027(7) -0.0029(7) -0.0007(7)
C6 0.0320(7) 0.0391(8) 0.0365(8) 0.0002(7) 0.0011(6) 0.0019(6)
N1 0.0374(7) 0.0503(9) 0.0406(8) 0.0034(7) -0.0021(6) 0.0030(7)
N2 0.0494(8) 0.0568(9) 0.0350(8) -0.0008(7) 0.0065(6) -0.0016(7)
N3 0.0380(7) 0.0529(9) 0.0393(8) 0.0055(7) -0.0002(6) 0.0063(6)
O1 0.0507(7) 0.0845(10) 0.0315(6) -0.0058(6) 0.0011(5) 0.0183(7)
O2 0.0673(9) 0.1225(14) 0.0360(7) -0.0037(8) -0.0089(6) 0.0320(9)
O3 0.0560(8) 0.0840(10) 0.0620(9) -0.0044(8) -0.0111(6) 0.0308(8)
O4 0.0602(8) 0.0955(11) 0.0500(8) -0.0071(8) 0.0157(6) 0.0179(8)
O5 0.0793(10) 0.1133(13) 0.0337(7) 0.0117(8) 0.0026(7) 0.0222(9)
O6 0.0511(7) 0.0761(9) 0.0513(8) -0.0108(7) 0.0069(6) 0.0177(7)
O7 0.0425(7) 0.1093(13) 0.0592(9) -0.0120(9) -0.0136(6) 0.0149(8)
C7 0.0394(8) 0.0408(9) 0.0338(8) 0.0018(7) -0.0010(6) 0.0016(7)
C8 0.0396(9) 0.0471(10) 0.0421(9) -0.0048(8) 0.0024(7) 0.0046(8)
C9 0.0622(11) 0.0537(11) 0.0338(9) -0.0062(8) 0.0041(8) -0.0083(9)
C10 0.0508(10) 0.0613(12) 0.0446(10) 0.0060(9) -0.0131(8) -0.0069(9)
C11 0.0387(9) 0.0575(11) 0.0486(10) 0.0061(9) -0.0027(8) 0.0027(8)
N4 0.0432(8) 0.0488(8) 0.0359(8) -0.0002(7) 0.0039(6) 0.0037(6)
O8 0.0469(7) 0.0781(9) 0.0355(7) -0.0020(6) -0.0035(5) 0.0157(6)

loop_
_atom_type_symbol
_atom_type_description
_atom_type_scat_dispersion_real
_atom_type_scat_dispersion_imag
_atom_type_scat_source
C C 0.0033 0.0016 'International Tables Vol C Tables 4.2.6.8 and 6.1.1.4'
H H 0.0000 0.0000 'International Tables Vol C Tables 4.2.6.8 and 6.1.1.4'
N N 0.0061 0.0033 'International Tables Vol C Tables 4.2.6.8 and 6.1.1.4'
O O 0.0106 0.0060 'International Tables Vol C Tables 4.2.6.8 and 6.1.1.4'

loop_
_geom_angle_atom_site_label_1
_geom_angle_atom_site_label_2
_geom_angle_atom_site_label_3
_geom_angle
O1 C1 C2 123.15(14)
O1 C1 C6 124.01(14)
C2 C1 C6 112.75(13)
C3 C2 C1 123.57(14)
C3 C2 N1 116.34(14)
C1 C2 N1 120.08(14)
C4 C3 C2 119.07(15)
C4 C3 H3 121.8(11)
C2 C3 H3 119.1(11)
C3 C4 C5 121.62(14)
C3 C4 N2 119.45(14)
C5 C4 N2 118.93(14)
C6 C5 C4 118.73(15)
C6 C5 H5 118.2(11)
C4 C5 H5 123.1(11)
C5 C6 C1 124.12(14)
C5 C6 N3 116.73(14)
C1 C6 N3 119.14(13)
O3 N1 O2 121.62(14)
O3 N1 C2 117.76(14)
O2 N1 C2 120.62(14)
O5 N2 O4 123.63(15)
O5 N2 C4 118.12(14)
O4 N2 C4 118.25(14)
O6 N3 O7 123.31(14)
O6 N3 C6 119.22(13)
O7 N3 C6 117.47(14)
O8 C7 N4 120.32(14)
O8 C7 C8 120.82(15)
N4 C7 C8 118.87(15)
C9 C8 C7 119.68(16)
C9 C8 H8 125.4(13)
C7 C8 H8 114.9(13)
C8 C9 C10 120.23(17)
C8 C9 H9 119.8(13)
C10 C9 H9 120.0(13)
C11 C10 C9 118.85(17)
C11 C10 H10 118.8(13)
C9 C10 H10 122.3(13)
C10 C11 N4 120.11(17)
C10 C11 H11 124.5(12)
N4 C11 H11 115.3(12)
C7 N4 C11 122.27(15)
C7 N4 H4N 116.9(14)
C11 N4 H4N 120.8(14)
C7 O8 H8O 106.6(17)

loop_
_geom_bond_atom_site_label_1
_geom_bond_atom_site_label_2
_geom_bond_distance
C1 O1 1.2605(19)
C1 C2 1.437(2)
C1 C6 1.441(2)
C2 C3 1.376(2)
C2 N1 1.459(2)
C3 C4 1.375(2)
C3 H3 0.903(17)
C4 C5 1.385(2)
C4 N2 1.459(2)
C5 C6 1.365(2)
C5 H5 0.892(19)
C6 N3 1.4636(19)
N1 O3 1.2161(18)
N1 O2 1.2239(19)
N2 O5 1.2168(19)
N2 O4 1.2254(18)
N3 O6 1.2212(18)
N3 O7 1.2227(18)
C7 O8 1.3135(19)
C7 N4 1.344(2)
C7 C8 1.379(2)
C8 C9 1.366(2)
C8 H8 0.83(2)
C9 C10 1.395(3)
C9 H9 0.91(2)
C10 C11 1.350(3)
C10 H10 0.96(2)
C11 N4 1.357(2)
C11 H11 0.99(2)
N4 H4N 0.86(2)
O8 H8O 0.90(3)
